data_7244524
loop_
_publ_author_name
'Ji, Xiongtao'
'Wang, Jingkang'
'Wang, Ting'
'Huang, Xin'
'Li, Xin'
'Wang, Na'
'Huang, Yunhai'
'Li, Rui'
'Zhao, Bugui'
'Zhang, Tao'
'Hao, Hongxun'

_publ_section_title
;
 Understanding the role of solvent in regulating the crystal habit
;
_journal_issue 12
_journal_name_full CrystEngComm
_journal_page_first 2226
_journal_page_last 2240
_journal_paper_doi 10.1039/D1CE01486B
_journal_volume 24
_journal_year 2022
_chemical_absolute_configuration unk
_chemical_formula_sum 'C16 H19.67 N3 O4.33 S'
_chemical_formula_weight 355.41
_space_group_crystal_system monoclinic
_space_group_IT_number 5
_space_group_name_Hall 'I 2y'
_space_group_name_H-M_alt 'I 1 2 1'
_atom_sites_solution_hydrogens mixed
_audit_block_doi 10.5517/ccdc.csd.cc291b90
_audit_creation_method SHELXL-2018/3
_audit_update_record
;
2021-10-19 deposited with the CCDC.	2022-02-28 downloaded from the CCDC.
;
_cell_angle_alpha 90
_cell_angle_beta 108.107(3)
_cell_angle_gamma 90
_cell_formula_units_Z 12
_cell_length_a 16.8521(4)
_cell_length_b 11.9552(2)
_cell_length_c 26.6656(6)
_cell_measurement_reflns_used 7909
_cell_measurement_temperature 293(2)
_cell_measurement_theta_max 67.079
_cell_measurement_theta_min 3.488
_cell_volume 5106.3(2)
_computing_structure_refinement 'SHELXL-2018/3 (Sheldrick, 2018)'
_computing_structure_solution 'SHELXT 2018/2 (Sheldrick, 2018)'
_diffrn_ambient_temperature 293(2)
_diffrn_measured_fraction_theta_full 1.000
_diffrn_measured_fraction_theta_max 1.000
_diffrn_measurement_device_type 'Bruker Smart Apex CCD area detector'
_diffrn_measurement_method 'phi and omega scans'
_diffrn_radiation_type CuK\a
_diffrn_radiation_wavelength 1.54184
_diffrn_reflns_av_R_equivalents 0.0273
_diffrn_reflns_av_unetI/netI 0.0283
_diffrn_reflns_Laue_measured_fraction_full 1.000
_diffrn_reflns_Laue_measured_fraction_max 1.000
_diffrn_reflns_limit_h_max 20
_diffrn_reflns_limit_h_min -17
_diffrn_reflns_limit_k_max 13
_diffrn_reflns_limit_k_min -14
_diffrn_reflns_limit_l_max 28
_diffrn_reflns_limit_l_min -31
_diffrn_reflns_number 17284
_diffrn_reflns_point_group_measured_fraction_full 0.914
_diffrn_reflns_point_group_measured_fraction_max 0.914
_diffrn_reflns_theta_full 67.079
_diffrn_reflns_theta_max 67.079
_diffrn_reflns_theta_min 3.488
_diffrn_source 'fine-focus sealed tube'
_exptl_absorpt_coefficient_mu 1.941
_exptl_absorpt_correction_T_max 0.935
_exptl_absorpt_correction_T_min 0.632
_exptl_absorpt_correction_type multi-scan
_exptl_absorpt_process_details SADABS
_exptl_crystal_colour colorless
_exptl_crystal_density_diffrn 1.387
_exptl_crystal_density_method 'not measured'
_exptl_crystal_description block
_exptl_crystal_F_000 2248
_exptl_crystal_size_max 0.250
_exptl_crystal_size_mid 0.230
_exptl_crystal_size_min 0.200
_refine_diff_density_max 0.752
_refine_diff_density_min -0.512
_refine_diff_density_rms 0.055
_refine_ls_abs_structure_details
;
 Flack x determined using 3082 quotients [(I+)-(I-)]/[(I+)+(I-)]
 (Parsons, Flack and Wagner, Acta Cryst. B69 (2013) 249-259).
;
_refine_ls_abs_structure_Flack 0.008(11)
_refine_ls_extinction_method none
_refine_ls_goodness_of_fit_ref 1.035
_refine_ls_hydrogen_treatment mixed
_refine_ls_matrix_type full
_refine_ls_number_parameters 670
_refine_ls_number_reflns 8354
_refine_ls_number_restraints 191
_refine_ls_restrained_S_all 1.029
_refine_ls_R_factor_all 0.0555
_refine_ls_R_factor_gt 0.0530
_refine_ls_shift/su_max 0.069
_refine_ls_shift/su_mean 0.002
_refine_ls_structure_factor_coef Fsqd
_refine_ls_weighting_details 'w=1/[\s^2^(Fo^2^)+(0.0976P)^2^+3.4969P] where P=(Fo^2^+2Fc^2^)/3'
_refine_ls_weighting_scheme calc
_refine_ls_wR_factor_gt 0.1478
_refine_ls_wR_factor_ref 0.1515
_reflns_Friedel_coverage 0.739
_reflns_Friedel_fraction_full 0.820
_reflns_Friedel_fraction_max 0.820
_reflns_number_gt 7909
_reflns_number_total 8354
_reflns_threshold_expression 'I > 2\s(I)'
_cod_data_source_file d1ce01486b2.cif
_cod_data_source_block 20200208-Ji
_cod_depositor_comments 'Adding full bibliography for 7244524.cif.'
_cod_original_sg_symbol_H-M 'I 2'
_cod_database_code 7244524
_shelx_shelxl_version_number 2018/3
_shelx_space_group_comment
;
The symmetry employed for this shelxl refinement is uniquely defined
by the following loop, which should always be used as a source of
symmetry information in preference to the above space-group names.
They are only intended as comments.
;
_shelx_estimated_absorpt_t_min 0.643
_shelx_estimated_absorpt_t_max 0.698

loop_
_space_group_symop_operation_xyz
'x, y, z'
'-x, y, -z'
'x+1/2, y+1/2, z+1/2'
'-x+1/2, y+1/2, -z+1/2'

loop_
_atom_site_label
_atom_site_type_symbol
_atom_site_fract_x
_atom_site_fract_y
_atom_site_fract_z
_atom_site_U_iso_or_equiv
_atom_site_adp_type
_atom_site_occupancy
_atom_site_site_symmetry_order
_atom_site_calc_flag
_atom_site_refinement_flags_posn
_atom_site_refinement_flags_adp
_atom_site_refinement_flags_occupancy
_atom_site_disorder_assembly
_atom_site_disorder_group
S001 S 0.19705(8) 0.50882(11) 0.50395(5) 0.0536(3) Uani 1 1 d . U . . .
O1 O 0.4953(3) 1.0622(4) 0.6904(2) 0.0729(12) Uani 1 1 d D . . . .
H6 H 0.498(4) 1.134(3) 0.699(4) 0.109 Uiso 1 1 d D U . . .
H7 H 0.548(2) 1.045(6) 0.698(3) 0.109 Uiso 1 1 d D U . . .
S002 S 0.40403(10) 0.54739(11) 0.83432(5) 0.0605(4) Uani 1 1 d . U . . .
S003 S 0.78186(9) 0.41897(15) 0.66725(8) 0.0773(5) Uani 1 1 d . U . . .
O004 O 0.2865(2) 0.1546(3) 0.73941(15) 0.0530(8) Uani 1 1 d . U . . .
O005 O 0.3140(2) 0.4481(3) 0.66235(12) 0.0501(7) Uani 1 1 d . U . . .
O006 O 0.4251(2) 0.6478(3) 0.61849(13) 0.0452(7) Uani 1 1 d . U . . .
O007 O 0.4683(2) 0.7899(3) 0.71577(14) 0.0485(7) Uani 1 1 d . U . . .
O008 O 0.3691(2) 0.8869(3) 0.56655(17) 0.0565(9) Uani 1 1 d . U . . .
O009 O 0.4205(3) 0.3027(3) 0.51731(17) 0.0597(10) Uani 1 1 d . U . . .
N00A N 0.3912(2) 0.4133(3) 0.75128(14) 0.0386(6) Uani 1 1 d . U . . .
O00B O 0.2650(2) 0.8967(3) 0.60108(14) 0.0549(8) Uani 1 1 d . U . . .
N00C N 0.3633(2) 0.4062(3) 0.56746(14) 0.0387(7) Uani 1 1 d . U . . .
H00C H 0.342452 0.407154 0.593084 0.046 Uiso 1 1 calc R U . . .
N00D N 0.3162(2) 0.6659(3) 0.53815(14) 0.0365(6) Uani 1 1 d . U . . .
O00E O 0.5359(2) 0.2890(3) 0.64308(18) 0.0626(10) Uani 1 1 d . U . . .
O00F O 0.5611(3) 0.6349(3) 0.55770(16) 0.0612(9) Uani 1 1 d . U . . .
N00G N 0.6628(2) 0.2690(3) 0.62464(17) 0.0474(7) Uani 1 1 d . U . . .
N00H N 0.3507(2) 0.9650(3) 0.70111(15) 0.0426(7) Uani 1 1 d . U . . .
H00E H 0.318855 0.945427 0.668962 0.051 Uiso 1 1 calc R U . . .
H00F H 0.402210 0.979576 0.700474 0.051 Uiso 1 1 calc DR U . . .
H00G H 0.329572 1.025690 0.711493 0.051 Uiso 1 1 calc R U . . .
N00I N 0.3703(2) 0.6746(3) 0.73017(15) 0.0401(7) Uani 1 1 d . U . . .
H00I H 0.321201 0.670810 0.733493 0.048 Uiso 1 1 calc R U . . .
O00J O 0.3812(3) 0.2106(4) 0.70240(17) 0.0683(11) Uani 1 1 d . U . . .
C00L C 0.3626(3) 0.4712(4) 0.70493(17) 0.0370(7) Uani 1 1 d . U . . .
N00M N 0.4184(3) 0.1137(3) 0.5758(2) 0.0556(11) Uani 1 1 d . U . . .
H00A H 0.431174 0.112426 0.545831 0.067 Uiso 1 1 calc R U . . .
H00B H 0.396264 0.048387 0.580284 0.067 Uiso 1 1 calc R U . . .
H00D H 0.464511 0.125933 0.602707 0.067 Uiso 1 1 calc R U . . .
N00N N 0.6112(3) 0.5301(3) 0.63051(18) 0.0516(8) Uani 1 1 d . U . . .
H00N H 0.624985 0.528797 0.664378 0.062 Uiso 1 1 calc R U . . .
C00O C 0.3019(3) 0.8543(4) 0.57169(17) 0.0387(7) Uani 1 1 d . U . . .
C00P C 0.3810(2) 0.6160(3) 0.57602(17) 0.0347(7) Uani 1 1 d . U . . .
C00Q C 0.3853(3) 0.3093(4) 0.55108(18) 0.0389(8) Uani 1 1 d . U . . .
C00R C 0.3959(3) 0.9072(4) 0.79504(17) 0.0408(8) Uani 1 1 d . U . . .
C00S C 0.4030(3) 0.7749(4) 0.72561(16) 0.0371(7) Uani 1 1 d . U . . .
C00T C 0.3423(3) 0.2190(4) 0.73508(19) 0.0426(8) Uani 1 1 d . U . . .
C00U C 0.2718(3) 0.1729(4) 0.5380(2) 0.0434(8) Uani 1 1 d . U . . .
O00V O 0.6051(3) 0.0475(5) 0.6119(3) 0.0960(14) Uani 1 1 d . U . . .
C00W C 0.5911(3) 0.3196(4) 0.6265(2) 0.0452(9) Uani 1 1 d . U . . .
C00X C 0.3686(3) 0.3158(4) 0.77320(17) 0.0364(7) Uani 1 1 d . U . . .
C00Y C 0.5891(3) 0.6279(4) 0.6054(2) 0.0462(8) Uani 1 1 d . U . . .
N00Z N 0.5520(3) 0.8226(4) 0.6140(3) 0.0841(18) Uani 1 1 d . U . . .
H00H H 0.554399 0.830263 0.581336 0.101 Uiso 1 1 calc R U . . .
H00J H 0.567696 0.886284 0.631655 0.101 Uiso 1 1 calc R U . . .
H00K H 0.500005 0.806241 0.612926 0.101 Uiso 1 1 calc R U . . .
C010 C 0.2612(3) 0.7536(4) 0.53940(16) 0.0366(7) Uani 1 1 d . U . . .
C011 C 0.3579(3) 0.2039(4) 0.5735(2) 0.0431(8) Uani 1 1 d . U . . .
H011 H 0.355511 0.219284 0.609143 0.052 Uiso 1 1 calc R U . . .
C012 C 0.6091(4) 0.7306(4) 0.6413(3) 0.0574(9) Uani 1 1 d . U . . .
H012 H 0.599390 0.713230 0.674775 0.069 Uiso 1 1 calc R U . . .
C013 C 0.4424(3) 0.5027(4) 0.78161(18) 0.0432(7) Uani 1 1 d . U . . .
H013 H 0.502106 0.484685 0.793615 0.052 Uiso 1 1 calc R U . . .
C014 C 0.3788(3) 0.3124(4) 0.82511(18) 0.0417(7) Uani 1 1 d . U . . .
C015 C 0.4746(3) 0.9728(5) 0.80820(19) 0.0501(10) Uani 1 1 d . U . . .
H01H H 0.510876 0.940158 0.790173 0.060 Uiso 1 1 calc R U . . .
H01I H 0.461702 1.048616 0.795220 0.060 Uiso 1 1 calc R U . . .
C016 C 0.1801(3) 0.7437(4) 0.51287(18) 0.0444(8) Uani 1 1 d . U . . .
C017 C 0.2957(3) 0.5664(3) 0.50482(17) 0.0395(6) Uani 1 1 d . U . . .
H017 H 0.300009 0.578635 0.469424 0.047 Uiso 1 1 calc R U . . .
C018 C 0.4157(3) 0.5737(4) 0.72960(18) 0.0401(7) Uani 1 1 d . U . . .
H018 H 0.462093 0.585479 0.715342 0.048 Uiso 1 1 calc R U . . .
C019 C 0.3741(3) 0.5088(4) 0.54280(17) 0.0397(7) Uani 1 1 d . U . . .
H019 H 0.419413 0.503507 0.527144 0.048 Uiso 1 1 calc R U . . .
C01A C 0.3534(3) 0.8727(4) 0.73820(18) 0.0391(7) Uani 1 1 d . U . . .
H01J H 0.296337 0.848010 0.734299 0.047 Uiso 1 1 calc R U . . .
C01B C 0.6127(3) 0.4281(4) 0.6031(2) 0.0513(8) Uani 1 1 d . U . . .
H01W H 0.581052 0.434874 0.565573 0.062 Uiso 1 1 calc R U . . .
C01C C 0.7068(3) 0.1766(4) 0.6534(2) 0.0522(9) Uani 1 1 d . U . . .
C01D C 0.7004(3) 0.7603(4) 0.6515(2) 0.0516(9) Uani 1 1 d . U . . .
C01E C 0.1180(3) 0.8366(5) 0.5072(2) 0.0554(11) Uani 1 1 d . U . . .
H01A H 0.147065 0.905094 0.519893 0.083 Uiso 1 1 calc R U . . .
H01B H 0.081397 0.819198 0.527424 0.083 Uiso 1 1 calc R U . . .
H01C H 0.085982 0.844861 0.470737 0.083 Uiso 1 1 calc R U . . .
C01F C 0.3634(4) 0.8717(6) 0.8316(2) 0.0616(14) Uani 1 1 d . U . . .
H01K H 0.313282 0.832362 0.821090 0.074 Uiso 1 1 calc R U . . .
C01G C 0.4095(3) 0.4094(5) 0.86245(19) 0.0521(9) Uani 1 1 d . U . . .
H01L H 0.467251 0.394862 0.882591 0.063 Uiso 1 1 calc R U . . .
H01M H 0.377763 0.410123 0.887192 0.063 Uiso 1 1 calc R U . . .
C01H C 0.5197(3) 0.9768(6) 0.8656(2) 0.0626(14) Uani 1 1 d . U . . .
H01N H 0.573694 1.005426 0.876644 0.075 Uiso 1 1 calc R U . . .
C01I C 0.7255(4) 0.8089(5) 0.6077(3) 0.0626(12) Uani 1 1 d . U . . .
H01X H 0.701271 0.882902 0.599811 0.075 Uiso 1 1 calc R U . . .
H01Y H 0.703141 0.762999 0.576471 0.075 Uiso 1 1 calc R U . . .
C01J C 0.4873(4) 0.9421(6) 0.9015(2) 0.0703(15) Uani 1 1 d . U . . .
H01O H 0.518751 0.949249 0.936821 0.084 Uiso 1 1 calc R U . . .
O01K O 0.6621(4) 0.0267(6) 0.6972(3) 0.116(2) Uani 1 1 d . U . . .
C01L C 0.3635(4) 0.2099(5) 0.8536(2) 0.0604(12) Uani 1 1 d . U . . .
H01P H 0.317708 0.223603 0.867050 0.091 Uiso 1 1 calc R U . . .
H01Q H 0.412725 0.193046 0.882385 0.091 Uiso 1 1 calc R U . . .
H01R H 0.350285 0.147808 0.829646 0.091 Uiso 1 1 calc R U . . .
C01M C 0.6993(3) 0.3704(4) 0.6111(2) 0.0542(8) Uani 1 1 d . U . . .
H01 H 0.714985 0.364312 0.578761 0.065 Uiso 1 1 calc R U . . .
C01N C 0.6546(4) 0.0761(5) 0.6541(3) 0.0700(12) Uani 1 1 d . U . . .
C01O C 0.1413(3) 0.6387(5) 0.4835(2) 0.0615(12) Uani 1 1 d . U . . .
H01D H 0.134474 0.649721 0.446374 0.074 Uiso 1 1 calc R U . . .
H01E H 0.085884 0.630423 0.486881 0.074 Uiso 1 1 calc R U . . .
C01P C 0.2624(4) 0.1298(8) 0.4847(2) 0.0796(19) Uani 1 1 d . U . . .
H01F H 0.290286 0.057975 0.488024 0.095 Uiso 1 1 calc R U . . .
H01G H 0.290788 0.180476 0.467510 0.095 Uiso 1 1 calc R U . . .
C01Q C 0.8707(5) 0.7871(8) 0.6645(5) 0.104(2) Uani 1 1 d . U . . .
H1 H 0.927314 0.794747 0.668799 0.124 Uiso 1 1 calc R U . . .
C01R C 0.7888(3) 0.1828(6) 0.6769(3) 0.0642(12) Uani 1 1 d . U . . .
C01S C 0.4046(5) 0.8929(8) 0.8889(2) 0.086(2) Uani 1 1 d . U . . .
H01S H 0.369389 0.942307 0.901555 0.103 Uiso 1 1 calc R U . . .
H01T H 0.408889 0.822596 0.907716 0.103 Uiso 1 1 calc R U . . .
C01T C 0.8177(4) 0.8175(7) 0.6196(4) 0.0851(18) Uani 1 1 d . U . . .
H2 H 0.838447 0.846091 0.593751 0.102 Uiso 1 1 calc R U . . .
C01U C 0.2066(4) 0.1842(7) 0.5557(4) 0.086(2) Uani 1 1 d . U . . .
H01U H 0.215177 0.206712 0.590414 0.104 Uiso 1 1 calc R U . . .
C01V C 0.1755(6) 0.1159(9) 0.4502(3) 0.104(3) Uani 1 1 d . U . . .
H01V H 0.165523 0.095528 0.415123 0.125 Uiso 1 1 calc R U . . .
C01W C 0.8384(4) 0.2872(7) 0.6779(3) 0.0820(16) Uani 1 1 d . U . . .
H3 H 0.866089 0.280226 0.651084 0.098 Uiso 1 1 calc R U . . .
H H 0.881663 0.291129 0.711763 0.098 Uiso 1 1 calc R U . . .
C01X C 0.7555(5) 0.7323(8) 0.6968(3) 0.090(2) Uani 1 1 d . U . . .
H4 H 0.735963 0.704671 0.723343 0.108 Uiso 1 1 calc R U . . .
C01Y C 0.8397(5) 0.0835(8) 0.7042(4) 0.095(2) Uani 1 1 d . U . . .
H5 H 0.870257 0.053317 0.682349 0.143 Uiso 1 1 calc R U . . .
HA H 0.803153 0.027190 0.710330 0.143 Uiso 1 1 calc R U . . .
HB H 0.878136 0.106881 0.737349 0.143 Uiso 1 1 calc R U . . .
C01Z C 0.1115(6) 0.1318(10) 0.4681(5) 0.126(3) Uani 1 1 d . U . . .
H01Z H 0.058095 0.122968 0.444524 0.151 Uiso 1 1 calc R U . . .
C020 C 0.1189(4) 0.1611(10) 0.5203(5) 0.128(4) Uani 1 1 d . U . . .
H02A H 0.095631 0.100947 0.535800 0.154 Uiso 1 1 calc R U . . .
H02B H 0.085169 0.227157 0.519661 0.154 Uiso 1 1 calc R U . . .
C021 C 0.8469(6) 0.7425(11) 0.7076(4) 0.122(3) Uani 1 1 d . U . . .
H02C H 0.869317 0.790356 0.738095 0.146 Uiso 1 1 calc R U . . .
H02D H 0.872047 0.669188 0.716387 0.146 Uiso 1 1 calc R U . . .

loop_
_atom_site_aniso_label
_atom_site_aniso_U_11
_atom_site_aniso_U_22
_atom_site_aniso_U_33
_atom_site_aniso_U_23
_atom_site_aniso_U_13
_atom_site_aniso_U_12
S001 0.0512(6) 0.0422(6) 0.0598(7) -0.0047(5) 0.0062(5) -0.0166(5)
O1 0.065(2) 0.060(3) 0.103(3) 0.004(2) 0.039(2) -0.005(2)
S002 0.0907(9) 0.0426(6) 0.0422(6) -0.0072(5) 0.0120(6) 0.0029(6)
S003 0.0512(7) 0.0621(9) 0.1176(13) -0.0321(9) 0.0249(7) -0.0204(6)
O004 0.0571(18) 0.0335(16) 0.070(2) -0.0065(15) 0.0218(15) -0.0058(12)
O005 0.066(2) 0.0447(18) 0.0392(12) -0.0024(12) 0.0152(11) -0.0050(14)
O006 0.0469(16) 0.0377(17) 0.0477(14) -0.0076(12) 0.0100(11) -0.0057(13)
O007 0.0498(15) 0.0373(17) 0.0633(19) -0.0108(15) 0.0248(15) -0.0094(12)
O008 0.0553(17) 0.0349(17) 0.085(2) -0.0104(16) 0.0301(17) -0.0118(13)
O009 0.079(2) 0.0335(17) 0.087(3) -0.0084(16) 0.055(2) -0.0025(17)
N00A 0.0451(17) 0.0320(13) 0.0408(11) -0.0010(9) 0.0164(12) -0.0029(13)
O00B 0.0527(17) 0.058(2) 0.0522(18) -0.0221(15) 0.0144(13) 0.0048(16)
N00C 0.0509(19) 0.0262(11) 0.0434(17) -0.0042(11) 0.0212(14) -0.0046(13)
N00D 0.0404(13) 0.0271(12) 0.0434(14) -0.0085(12) 0.0150(10) -0.0041(8)
O00E 0.0452(17) 0.047(2) 0.098(3) 0.0096(19) 0.0255(17) -0.0028(15)
O00F 0.076(2) 0.0365(18) 0.0701(15) 0.0035(14) 0.0210(18) -0.0034(16)
N00G 0.0407(14) 0.0348(13) 0.064(2) -0.0043(14) 0.0129(13) -0.0052(9)
N00H 0.050(2) 0.0315(15) 0.0462(15) -0.0054(13) 0.0146(16) -0.0041(14)
N00I 0.0423(17) 0.0295(11) 0.0501(19) -0.0017(13) 0.0165(15) -0.0006(11)
O00J 0.103(3) 0.047(2) 0.073(2) -0.0145(17) 0.055(2) -0.007(2)
C00L 0.044(2) 0.0290(13) 0.0418(13) -0.0009(11) 0.0192(13) 0.0006(14)
N00M 0.0437(17) 0.0287(15) 0.091(3) 0.0029(19) 0.015(2) 0.0001(14)
N00N 0.064(2) 0.0332(12) 0.0595(19) -0.0041(13) 0.0223(18) -0.0062(15)
C00O 0.0422(17) 0.0254(15) 0.048(2) -0.0048(13) 0.0134(14) 0.0019(13)
C00P 0.0340(16) 0.0266(13) 0.0464(16) -0.0065(12) 0.0167(11) -0.0063(11)
C00Q 0.0404(19) 0.0264(11) 0.053(2) -0.0029(14) 0.0187(17) -0.0012(13)
C00R 0.0402(18) 0.036(2) 0.0443(12) -0.0087(13) 0.0106(12) -0.0024(15)
C00S 0.0388(16) 0.0314(11) 0.0384(18) -0.0067(14) 0.0081(15) -0.0057(12)
C00T 0.049(2) 0.0296(16) 0.0514(19) -0.0016(15) 0.0192(16) 0.0034(14)
C00U 0.0417(13) 0.030(2) 0.0597(19) 0.0057(17) 0.0177(13) -0.0023(14)
O00V 0.084(3) 0.058(3) 0.151(3) -0.037(3) 0.043(3) -0.025(2)
C00W 0.0389(17) 0.0326(14) 0.059(3) 0.0000(17) 0.0086(17) -0.0037(13)
C00X 0.0370(18) 0.0321(15) 0.0433(13) 0.0015(9) 0.0173(15) 0.0009(13)
C00Y 0.046(2) 0.0301(12) 0.0691(17) -0.0045(13) 0.0281(19) -0.0059(14)
N00Z 0.0543(19) 0.0309(17) 0.177(6) -0.015(3) 0.050(3) -0.0060(16)
C010 0.0406(13) 0.0301(16) 0.0400(19) -0.0036(12) 0.0139(13) -0.0010(9)
C011 0.0451(16) 0.0274(14) 0.056(2) 0.0042(16) 0.0140(15) -0.0001(14)
C012 0.0633(19) 0.0352(15) 0.087(3) -0.0144(17) 0.0426(18) -0.0134(17)
C013 0.038(2) 0.0358(16) 0.0508(14) 0.0023(11) 0.0071(11) -0.0041(13)
C014 0.043(2) 0.0416(13) 0.0432(13) 0.0055(12) 0.0168(17) 0.0046(17)
C015 0.042(2) 0.056(3) 0.0495(17) -0.014(2) 0.0114(16) -0.0110(18)
C016 0.0411(13) 0.0480(14) 0.042(2) -0.0052(17) 0.0097(15) 0.0000(13)
C017 0.0572(14) 0.0258(15) 0.0374(16) -0.0055(11) 0.0177(12) -0.0081(12)
C018 0.0377(19) 0.0312(12) 0.0528(14) 0.0026(12) 0.0159(15) 0.0007(11)
C019 0.0497(12) 0.0245(11) 0.0493(19) -0.0052(11) 0.0220(14) -0.0054(13)
C01A 0.0394(17) 0.0302(14) 0.0466(14) -0.0061(13) 0.0117(14) -0.0063(14)
C01B 0.0631(16) 0.0310(13) 0.061(3) -0.0019(14) 0.0213(16) -0.0037(15)
C01C 0.0449(15) 0.0405(18) 0.071(3) -0.0037(16) 0.0170(17) 0.0046(11)
C01D 0.0578(16) 0.037(2) 0.066(2) -0.0115(18) 0.0279(14) -0.0106(16)
C01E 0.046(2) 0.065(2) 0.050(3) -0.004(2) 0.0077(19) 0.0122(19)
C01F 0.064(3) 0.072(4) 0.0511(17) -0.011(2) 0.0203(18) -0.025(3)
C01G 0.062(3) 0.0520(16) 0.0395(16) 0.0011(12) 0.0113(18) 0.005(2)
C01H 0.046(2) 0.083(4) 0.0526(19) -0.022(3) 0.0069(15) -0.011(2)
C01I 0.065(2) 0.056(3) 0.079(3) -0.006(3) 0.040(2) -0.012(2)
C01J 0.078(3) 0.074(4) 0.0468(19) -0.002(3) 0.002(2) -0.017(3)
O01K 0.086(3) 0.093(4) 0.176(4) 0.076(4) 0.051(3) 0.025(3)
C01L 0.081(4) 0.053(2) 0.054(3) 0.0137(19) 0.031(3) 0.001(3)
C01M 0.0605(17) 0.0404(18) 0.070(2) -0.0068(17) 0.0318(13) -0.0092(13)
C01N 0.061(2) 0.0344(19) 0.121(3) 0.006(2) 0.037(2) 0.0083(17)
C01O 0.0510(18) 0.0531(18) 0.065(3) -0.0068(19) -0.004(2) -0.0071(15)
C01P 0.081(3) 0.103(6) 0.054(2) -0.007(3) 0.020(2) -0.036(4)
C01Q 0.055(3) 0.073(5) 0.178(7) -0.028(5) 0.029(2) -0.013(3)
C01R 0.0461(15) 0.0658(15) 0.074(3) -0.014(2) 0.010(2) 0.0096(14)
C01S 0.095(4) 0.115(6) 0.0476(16) -0.004(3) 0.021(3) -0.042(4)
C01T 0.072(3) 0.080(5) 0.124(4) -0.037(4) 0.060(3) -0.025(3)
C01U 0.052(2) 0.083(5) 0.136(4) -0.040(5) 0.047(3) -0.007(3)
C01V 0.104(4) 0.113(7) 0.070(3) 0.018(4) -0.011(2) -0.045(5)
C01W 0.040(2) 0.083(2) 0.116(5) -0.029(3) 0.016(2) -0.0054(13)
C01X 0.092(3) 0.086(5) 0.078(3) 0.007(4) 0.006(2) -0.033(4)
C01Y 0.066(3) 0.085(3) 0.118(6) -0.013(4) 0.004(3) 0.036(3)
C01Z 0.067(3) 0.092(6) 0.178(6) -0.020(7) -0.019(4) 0.003(4)
C020 0.0435(17) 0.115(7) 0.226(8) -0.065(8) 0.042(4) -0.001(4)
C021 0.083(2) 0.115(8) 0.131(6) 0.001(6) -0.019(3) -0.021(5)

loop_
_atom_type_symbol
_atom_type_description
_atom_type_scat_dispersion_real
_atom_type_scat_dispersion_imag
_atom_type_scat_source
C C 0.0181 0.0091 'International Tables Vol C Tables 4.2.6.8 and 6.1.1.4'
H H 0.0000 0.0000 'International Tables Vol C Tables 4.2.6.8 and 6.1.1.4'
N N 0.0311 0.0180 'International Tables Vol C Tables 4.2.6.8 and 6.1.1.4'
O O 0.0492 0.0322 'International Tables Vol C Tables 4.2.6.8 and 6.1.1.4'
S S 0.3331 0.5567 'International Tables Vol C Tables 4.2.6.8 and 6.1.1.4'

loop_
_geom_angle_atom_site_label_1
_geom_angle_atom_site_label_2
_geom_angle_atom_site_label_3
_geom_angle
_geom_angle_site_symmetry_1
_geom_angle_site_symmetry_3
_geom_angle_publ_flag
C017 S001 C01O 93.8(2) . . ?
H6 O1 H7 102(4) . . ?
C013 S002 C01G 94.0(2) . . ?
C01M S003 C01W 94.7(3) . . ?
C00L N00A C00X 136.8(4) . . ?
C00L N00A C013 96.4(4) . . ?
C00X N00A C013 124.7(4) . . ?
C00Q N00C C019 120.5(3) . . ?
C00Q N00C H00C 119.8 . . ?
C019 N00C H00C 119.8 . . ?
C00P N00D C010 133.3(4) . . ?
C00P N00D C017 94.5(3) . . ?
C010 N00D C017 126.1(4) . . ?
C00W N00G C01C 130.2(4) . . ?
C00W N00G C01M 95.0(4) . . ?
C01C N00G C01M 126.5(4) . . ?
C01A N00H H00E 109.5 . . ?
C01A N00H H00F 109.5 . . ?
H00E N00H H00F 109.5 . . ?
C01A N00H H00G 109.5 . . ?
H00E N00H H00G 109.5 . . ?
H00F N00H H00G 109.5 . . ?
C00S N00I C018 121.1(4) . . ?
C00S N00I H00I 119.4 . . ?
C018 N00I H00I 119.4 . . ?
O005 C00L N00A 132.8(4) . . ?
O005 C00L C018 135.9(4) . . ?
N00A C00L C018 91.2(3) . . ?
C011 N00M H00A 109.5 . . ?
C011 N00M H00B 109.5 . . ?
H00A N00M H00B 109.5 . . ?
C011 N00M H00D 109.5 . . ?
H00A N00M H00D 109.5 . . ?
H00B N00M H00D 109.5 . . ?
C00Y N00N C01B 122.4(4) . . ?
C00Y N00N H00N 118.8 . . ?
C01B N00N H00N 118.8 . . ?
O00B C00O O008 126.1(4) . . ?
O00B C00O C010 116.9(4) . . ?
O008 C00O C010 117.0(4) . . ?
O006 C00P N00D 132.2(4) . . ?
O006 C00P C019 135.6(4) . . ?
N00D C00P C019 92.2(3) . . ?
O009 C00Q N00C 123.1(4) . . ?
O009 C00Q C011 120.6(4) . . ?
N00C C00Q C011 116.1(4) . . ?
C01F C00R C015 122.5(4) . . ?
C01F C00R C01A 118.2(4) . . ?
C015 C00R C01A 119.2(4) . . ?
O007 C00S N00I 125.0(4) . . ?
O007 C00S C01A 121.6(4) . . ?
N00I C00S C01A 113.3(4) . . ?
O004 C00T O00J 126.2(5) . . ?
O004 C00T C00X 118.8(4) . . ?
O00J C00T C00X 115.0(4) . . ?
C01U C00U C01P 121.7(6) . . ?
C01U C00U C011 119.3(5) . . ?
C01P C00U C011 119.0(4) . . ?
O00E C00W N00G 132.3(5) . . ?
O00E C00W C01B 135.7(5) . . ?
N00G C00W C01B 92.0(4) . . ?
C014 C00X N00A 119.3(4) . . ?
C014 C00X C00T 125.9(4) . . ?
N00A C00X C00T 114.5(3) . . ?
O00F C00Y N00N 122.7(4) . . ?
O00F C00Y C012 122.5(5) . . ?
N00N C00Y C012 114.6(5) . . ?
C012 N00Z H00H 109.5 . . ?
C012 N00Z H00J 109.5 . . ?
H00H N00Z H00J 109.5 . . ?
C012 N00Z H00K 109.5 . . ?
H00H N00Z H00K 109.5 . . ?
H00J N00Z H00K 109.5 . . ?
C016 C010 N00D 119.7(4) . . ?
C016 C010 C00O 125.5(4) . . ?
N00D C010 C00O 114.9(3) . . ?
N00M C011 C00U 111.4(4) . . ?
N00M C011 C00Q 109.2(4) . . ?
C00U C011 C00Q 107.8(4) . . ?
N00M C011 H011 109.5 . . ?
C00U C011 H011 109.5 . . ?
C00Q C011 H011 109.5 . . ?
N00Z C012 C01D 112.2(4) . . ?
N00Z C012 C00Y 107.8(5) . . ?
C01D C012 C00Y 108.3(4) . . ?
N00Z C012 H012 109.5 . . ?
C01D C012 H012 109.5 . . ?
C00Y C012 H012 109.5 . . ?
N00A C013 C018 87.0(3) . . ?
N00A C013 S002 111.0(3) . . ?
C018 C013 S002 117.1(3) . . ?
N00A C013 H013 113.0 . . ?
C018 C013 H013 113.0 . . ?
S002 C013 H013 113.0 . . ?
C00X C014 C01L 124.0(5) . . ?
C00X C014 C01G 124.3(4) . . ?
C01L C014 C01G 111.6(4) . . ?
C01H C015 C00R 113.2(4) . . ?
C01H C015 H01H 108.9 . . ?
C00R C015 H01H 108.9 . . ?
C01H C015 H01I 108.9 . . ?
C00R C015 H01I 108.9 . . ?
H01H C015 H01I 107.7 . . ?
C010 C016 C01E 123.7(5) . . ?
C010 C016 C01O 123.6(4) . . ?
C01E C016 C01O 112.7(4) . . ?
N00D C017 C019 88.4(3) . . ?
N00D C017 S001 111.3(3) . . ?
C019 C017 S001 115.8(3) . . ?
N00D C017 H017 113.0 . . ?
C019 C017 H017 113.0 . . ?
S001 C017 H017 113.0 . . ?
N00I C018 C00L 115.7(3) . . ?
N00I C018 C013 117.0(4) . . ?
C00L C018 C013 85.2(3) . . ?
N00I C018 H018 112.1 . . ?
C00L C018 H018 112.1 . . ?
C013 C018 H018 112.1 . . ?
N00C C019 C00P 116.5(3) . . ?
N00C C019 C017 118.5(4) . . ?
C00P C019 C017 84.4(3) . . ?
N00C C019 H019 111.6 . . ?
C00P C019 H019 111.6 . . ?
C017 C019 H019 111.6 . . ?
N00H C01A C00R 111.9(4) . . ?
N00H C01A C00S 109.2(3) . . ?
C00R C01A C00S 107.8(4) . . ?
N00H C01A H01J 109.3 . . ?
C00R C01A H01J 109.3 . . ?
C00S C01A H01J 109.3 . . ?
N00N C01B C00W 118.1(4) . . ?
N00N C01B C01M 118.1(5) . . ?
C00W C01B C01M 84.3(4) . . ?
N00N C01B H01W 111.3 . . ?
C00W C01B H01W 111.3 . . ?
C01M C01B H01W 111.3 . . ?
C01R C01C N00G 120.2(5) . . ?
C01R C01C C01N 124.7(6) . . ?
N00G C01C C01N 115.0(4) . . ?
C01X C01D C01I 122.0(6) . . ?
C01X C01D C012 119.4(6) . . ?
C01I C01D C012 118.2(5) . . ?
C016 C01E H01A 109.5 . . ?
C016 C01E H01B 109.5 . . ?
H01A C01E H01B 109.5 . . ?
C016 C01E H01C 109.5 . . ?
H01A C01E H01C 109.5 . . ?
H01B C01E H01C 109.5 . . ?
C00R C01F C01S 122.1(5) . . ?
C00R C01F H01K 119.0 . . ?
C01S C01F H01K 119.0 . . ?
C014 C01G S002 117.7(3) . . ?
C014 C01G H01L 107.9 . . ?
S002 C01G H01L 107.9 . . ?
C014 C01G H01M 107.9 . . ?
S002 C01G H01M 107.9 . . ?
H01L C01G H01M 107.2 . . ?
C01J C01H C015 123.2(5) . . ?
C01J C01H H01N 118.4 . . ?
C015 C01H H01N 118.4 . . ?
C01D C01I C01T 113.2(6) . . ?
C01D C01I H01X 108.9 . . ?
C01T C01I H01X 108.9 . . ?
C01D C01I H01Y 108.9 . . ?
C01T C01I H01Y 108.9 . . ?
H01X C01I H01Y 107.7 . . ?
C01H C01J C01S 123.2(5) . . ?
C01H C01J H01O 118.4 . . ?
C01S C01J H01O 118.4 . . ?
C014 C01L H01P 109.5 . . ?
C014 C01L H01Q 109.5 . . ?
H01P C01L H01Q 109.5 . . ?
C014 C01L H01R 109.5 . . ?
H01P C01L H01R 109.5 . . ?
H01Q C01L H01R 109.5 . . ?
N00G C01M C01B 87.3(4) . . ?
N00G C01M S003 109.9(4) . . ?
C01B C01M S003 114.7(4) . . ?
N00G C01M H01 114.0 . . ?
C01B C01M H01 114.0 . . ?
S003 C01M H01 114.0 . . ?
O00V C01N O01K 123.5(7) . . ?
O00V C01N C01C 116.8(6) . . ?
O01K C01N C01C 119.7(7) . . ?
C016 C01O S001 117.1(4) . . ?
C016 C01O H01D 108.0 . . ?
S001 C01O H01D 108.0 . . ?
C016 C01O H01E 108.0 . . ?
S001 C01O H01E 108.0 . . ?
H01D C01O H01E 107.3 . . ?
C00U C01P C01V 115.3(7) . . ?
C00U C01P H01F 108.4 . . ?
C01V C01P H01F 108.4 . . ?
C00U C01P H01G 108.4 . . ?
C01V C01P H01G 108.4 . . ?
H01F C01P H01G 107.5 . . ?
C01T C01Q C021 124.0(7) . . ?
C01T C01Q H1 118.0 . . ?
C021 C01Q H1 118.0 . . ?
C01C C01R C01W 123.2(6) . . ?
C01C C01R C01Y 122.3(7) . . ?
C01W C01R C01Y 114.5(6) . . ?
C01J C01S C01F 114.5(5) . . ?
C01J C01S H01S 108.6 . . ?
C01F C01S H01S 108.6 . . ?
C01J C01S H01T 108.6 . . ?
C01F C01S H01T 108.6 . . ?
H01S C01S H01T 107.6 . . ?
C01Q C01T C01I 123.3(7) . . ?
C01Q C01T H2 118.4 . . ?
C01I C01T H2 118.4 . . ?
C00U C01U C020 120.9(8) . . ?
C00U C01U H01U 119.5 . . ?
C020 C01U H01U 119.5 . . ?
C01Z C01V C01P 121.5(9) . . ?
C01Z C01V H01V 119.3 . . ?
C01P C01V H01V 119.3 . . ?
C01R C01W S003 117.1(4) . . ?
C01R C01W H3 108.0 . . ?
S003 C01W H3 108.0 . . ?
C01R C01W H 108.0 . . ?
S003 C01W H 108.0 . . ?
H3 C01W H 107.3 . . ?
C01D C01X C021 123.5(8) . . ?
C01D C01X H4 118.3 . . ?
C021 C01X H4 118.3 . . ?
C01R C01Y H5 109.5 . . ?
C01R C01Y HA 109.5 . . ?
H5 C01Y HA 109.5 . . ?
C01R C01Y HB 109.5 . . ?
H5 C01Y HB 109.5 . . ?
HA C01Y HB 109.5 . . ?
C01V C01Z C020 124.3(8) . . ?
C01V C01Z H01Z 117.8 . . ?
C020 C01Z H01Z 117.8 . . ?
C01Z C020 C01U 115.7(8) . . ?
C01Z C020 H02A 108.4 . . ?
C01U C020 H02A 108.4 . . ?
C01Z C020 H02B 108.4 . . ?
C01U C020 H02B 108.4 . . ?
H02A C020 H02B 107.4 . . ?
C01Q C021 C01X 114.0(8) . . ?
C01Q C021 H02C 108.7 . . ?
C01X C021 H02C 108.7 . . ?
C01Q C021 H02D 108.7 . . ?
C01X C021 H02D 108.7 . . ?
H02C C021 H02D 107.6 . . ?

loop_
_geom_bond_atom_site_label_1
_geom_bond_atom_site_label_2
_geom_bond_distance
_geom_bond_site_symmetry_2
_geom_bond_publ_flag
S001 C017 1.793(4) . ?
S001 C01O 1.809(6) . ?
O1 H6 0.88(3) . ?
O1 H7 0.87(3) . ?
S002 C013 1.801(5) . ?
S002 C01G 1.803(6) . ?
S003 C01M 1.794(6) . ?
S003 C01W 1.817(8) . ?
O004 C00T 1.248(6) . ?
O005 C00L 1.207(5) . ?
O006 C00P 1.207(5) . ?
O007 C00S 1.222(5) . ?
O008 C00O 1.245(6) . ?
O009 C00Q 1.224(5) . ?
N00A C00L 1.367(6) . ?
N00A C00X 1.408(6) . ?
N00A C013 1.452(6) . ?
O00B C00O 1.249(5) . ?
N00C C00Q 1.331(6) . ?
N00C C019 1.429(6) . ?
N00C H00C 0.8600 . ?
N00D C00P 1.372(6) . ?
N00D C010 1.407(5) . ?
N00D C017 1.460(5) . ?
O00E C00W 1.203(6) . ?
O00F C00Y 1.215(7) . ?
N00G C00W 1.367(6) . ?
N00G C01C 1.417(7) . ?
N00G C01M 1.454(6) . ?
N00H C01A 1.473(6) . ?
N00H H00E 0.8900 . ?
N00H H00F 0.8900 . ?
N00H H00G 0.8900 . ?
N00I C00S 1.341(6) . ?
N00I C018 1.431(6) . ?
N00I H00I 0.8600 . ?
O00J C00T 1.247(6) . ?
C00L C018 1.539(6) . ?
N00M C011 1.473(6) . ?
N00M H00A 0.8900 . ?
N00M H00B 0.8900 . ?
N00M H00D 0.8900 . ?
N00N C00Y 1.341(7) . ?
N00N C01B 1.425(6) . ?
N00N H00N 0.8600 . ?
C00O C010 1.514(6) . ?
C00P C019 1.542(6) . ?
C00Q C011 1.527(6) . ?
C00R C01F 1.327(7) . ?
C00R C015 1.486(6) . ?
C00R C01A 1.518(6) . ?
C00S C01A 1.534(6) . ?
C00T C00X 1.513(6) . ?
C00U C01U 1.330(8) . ?
C00U C01P 1.474(8) . ?
C00U C011 1.511(7) . ?
O00V C01N 1.222(9) . ?
C00W C01B 1.532(7) . ?
C00X C014 1.342(6) . ?
C00Y C012 1.527(7) . ?
N00Z C012 1.493(9) . ?
N00Z H00H 0.8900 . ?
N00Z H00J 0.8900 . ?
N00Z H00K 0.8900 . ?
C010 C016 1.335(6) . ?
C011 H011 0.9800 . ?
C012 C01D 1.518(7) . ?
C012 H012 0.9800 . ?
C013 C018 1.568(6) . ?
C013 H013 0.9800 . ?
C014 C01L 1.505(7) . ?
C014 C01G 1.511(7) . ?
C015 C01H 1.484(7) . ?
C015 H01H 0.9700 . ?
C015 H01I 0.9700 . ?
C016 C01E 1.500(7) . ?
C016 C01O 1.516(7) . ?
C017 C019 1.554(7) . ?
C017 H017 0.9800 . ?
C018 H018 0.9800 . ?
C019 H019 0.9800 . ?
C01A H01J 0.9800 . ?
C01B C01M 1.568(8) . ?
C01B H01W 0.9800 . ?
C01C C01R 1.329(8) . ?
C01C C01N 1.492(8) . ?
C01D C01X 1.318(10) . ?
C01D C01I 1.479(8) . ?
C01E H01A 0.9600 . ?
C01E H01B 0.9600 . ?
C01E H01C 0.9600 . ?
C01F C01S 1.491(8) . ?
C01F H01K 0.9300 . ?
C01G H01L 0.9700 . ?
C01G H01M 0.9700 . ?
C01H C01J 1.308(9) . ?
C01H H01N 0.9300 . ?
C01I C01T 1.489(9) . ?
C01I H01X 0.9700 . ?
C01I H01Y 0.9700 . ?
C01J C01S 1.452(10) . ?
C01J H01O 0.9300 . ?
O01K C01N 1.263(9) . ?
C01L H01P 0.9600 . ?
C01L H01Q 0.9600 . ?
C01L H01R 0.9600 . ?
C01M H01 0.9800 . ?
C01O H01D 0.9700 . ?
C01O H01E 0.9700 . ?
C01P C01V 1.477(10) . ?
C01P H01F 0.9700 . ?
C01P H01G 0.9700 . ?
C01Q C01T 1.303(14) . ?
C01Q C021 1.431(16) . ?
C01Q H1 0.9300 . ?
C01R C01W 1.499(10) . ?
C01R C01Y 1.513(10) . ?
C01S H01S 0.9700 . ?
C01S H01T 0.9700 . ?
C01T H2 0.9300 . ?
C01U C020 1.513(11) . ?
C01U H01U 0.9300 . ?
C01V C01Z 1.321(16) . ?
C01V H01V 0.9300 . ?
C01W H3 0.9700 . ?
C01W H 0.9700 . ?
C01X C021 1.483(13) . ?
C01X H4 0.9300 . ?
C01Y H5 0.9600 . ?
C01Y HA 0.9600 . ?
C01Y HB 0.9600 . ?
C01Z C020 1.403(17) . ?
C01Z H01Z 0.9300 . ?
C020 H02A 0.9700 . ?
C020 H02B 0.9700 . ?
C021 H02C 0.9700 . ?
C021 H02D 0.9700 . ?

loop_
_geom_torsion_atom_site_label_1
_geom_torsion_atom_site_label_2
_geom_torsion_atom_site_label_3
_geom_torsion_atom_site_label_4
_geom_torsion
_geom_torsion_site_symmetry_1
_geom_torsion_site_symmetry_2
_geom_torsion_site_symmetry_3
_geom_torsion_site_symmetry_4
_geom_torsion_publ_flag
C00X N00A C00L O005 -14.1(8) . . . . ?
C013 N00A C00L O005 -177.2(5) . . . . ?
C00X N00A C00L C018 165.3(5) . . . . ?
C013 N00A C00L C018 2.2(3) . . . . ?
C010 N00D C00P O006 -22.3(8) . . . . ?
C017 N00D C00P O006 -174.5(5) . . . . ?
C010 N00D C00P C019 158.2(4) . . . . ?
C017 N00D C00P C019 5.9(3) . . . . ?
C019 N00C C00Q O009 5.1(7) . . . . ?
C019 N00C C00Q C011 -170.0(4) . . . . ?
C018 N00I C00S O007 7.3(7) . . . . ?
C018 N00I C00S C01A -168.3(4) . . . . ?
C01C N00G C00W O00E -18.6(9) . . . . ?
C01M N00G C00W O00E -167.4(6) . . . . ?
C01C N00G C00W C01B 158.1(5) . . . . ?
C01M N00G C00W C01B 9.4(4) . . . . ?
C00L N00A C00X C014 -144.7(5) . . . . ?
C013 N00A C00X C014 14.7(6) . . . . ?
C00L N00A C00X C00T 41.0(7) . . . . ?
C013 N00A C00X C00T -159.5(4) . . . . ?
O004 C00T C00X C014 40.6(7) . . . . ?
O00J C00T C00X C014 -137.8(5) . . . . ?
O004 C00T C00X N00A -145.6(4) . . . . ?
O00J C00T C00X N00A 35.9(6) . . . . ?
C01B N00N C00Y O00F 7.4(8) . . . . ?
C01B N00N C00Y C012 -167.5(4) . . . . ?
C00P N00D C010 C016 -136.9(5) . . . . ?
C017 N00D C010 C016 8.0(6) . . . . ?
C00P N00D C010 C00O 43.6(6) . . . . ?
C017 N00D C010 C00O -171.4(4) . . . . ?
O00B C00O C010 C016 44.1(7) . . . . ?
O008 C00O C010 C016 -136.1(5) . . . . ?
O00B C00O C010 N00D -136.5(4) . . . . ?
O008 C00O C010 N00D 43.3(6) . . . . ?
C01U C00U C011 N00M 129.8(6) . . . . ?
C01P C00U C011 N00M -49.7(7) . . . . ?
C01U C00U C011 C00Q -110.4(6) . . . . ?
C01P C00U C011 C00Q 70.1(6) . . . . ?
O009 C00Q C011 N00M 34.1(6) . . . . ?
N00C C00Q C011 N00M -150.6(4) . . . . ?
O009 C00Q C011 C00U -87.0(5) . . . . ?
N00C C00Q C011 C00U 88.2(5) . . . . ?
O00F C00Y C012 N00Z 28.4(6) . . . . ?
N00N C00Y C012 N00Z -156.7(4) . . . . ?
O00F C00Y C012 C01D -93.2(6) . . . . ?
N00N C00Y C012 C01D 81.7(6) . . . . ?
C00L N00A C013 C018 -2.2(3) . . . . ?
C00X N00A C013 C018 -168.2(4) . . . . ?
C00L N00A C013 S002 115.8(3) . . . . ?
C00X N00A C013 S002 -50.2(5) . . . . ?
C01G S002 C013 N00A 55.9(4) . . . . ?
C01G S002 C013 C018 153.6(4) . . . . ?
N00A C00X C014 C01L -174.8(4) . . . . ?
C00T C00X C014 C01L -1.3(7) . . . . ?
N00A C00X C014 C01G 3.2(7) . . . . ?
C00T C00X C014 C01G 176.7(4) . . . . ?
C01F C00R C015 C01H 10.1(8) . . . . ?
C01A C00R C015 C01H -165.9(5) . . . . ?
N00D C010 C016 C01E -173.6(4) . . . . ?
C00O C010 C016 C01E 5.8(7) . . . . ?
N00D C010 C016 C01O 4.1(7) . . . . ?
C00O C010 C016 C01O -176.5(5) . . . . ?
C00P N00D C017 C019 -5.9(3) . . . . ?
C010 N00D C017 C019 -161.1(4) . . . . ?
C00P N00D C017 S001 111.3(3) . . . . ?
C010 N00D C017 S001 -44.0(5) . . . . ?
C01O S001 C017 N00D 54.7(4) . . . . ?
C01O S001 C017 C019 153.6(3) . . . . ?
C00S N00I C018 C00L -147.4(4) . . . . ?
C00S N00I C018 C013 114.5(5) . . . . ?
O005 C00L C018 N00I 59.6(7) . . . . ?
N00A C00L C018 N00I -119.8(4) . . . . ?
O005 C00L C018 C013 177.3(5) . . . . ?
N00A C00L C018 C013 -2.1(3) . . . . ?
N00A C013 C018 N00I 118.4(4) . . . . ?
S002 C013 C018 N00I 6.3(5) . . . . ?
N00A C013 C018 C00L 1.9(3) . . . . ?
S002 C013 C018 C00L -110.1(3) . . . . ?
C00Q N00C C019 C00P -156.4(4) . . . . ?
C00Q N00C C019 C017 105.1(5) . . . . ?
O006 C00P C019 N00C 55.8(7) . . . . ?
N00D C00P C019 N00C -124.7(4) . . . . ?
O006 C00P C019 C017 174.9(5) . . . . ?
N00D C00P C019 C017 -5.6(3) . . . . ?
N00D C017 C019 N00C 122.4(4) . . . . ?
S001 C017 C019 N00C 9.4(5) . . . . ?
N00D C017 C019 C00P 5.2(3) . . . . ?
S001 C017 C019 C00P -107.8(3) . . . . ?
C01F C00R C01A N00H 139.6(5) . . . . ?
C015 C00R C01A N00H -44.2(6) . . . . ?
C01F C00R C01A C00S -100.3(6) . . . . ?
C015 C00R C01A C00S 75.9(5) . . . . ?
O007 C00S C01A N00H 43.3(5) . . . . ?
N00I C00S C01A N00H -140.9(4) . . . . ?
O007 C00S C01A C00R -78.5(5) . . . . ?
N00I C00S C01A C00R 97.3(4) . . . . ?
C00Y N00N C01B C00W -147.1(5) . . . . ?
C00Y N00N C01B C01M 113.9(6) . . . . ?
O00E C00W C01B N00N 49.1(9) . . . . ?
N00G C00W C01B N00N -127.5(5) . . . . ?
O00E C00W C01B C01M 167.9(7) . . . . ?
N00G C00W C01B C01M -8.7(4) . . . . ?
C00W N00G C01C C01R -131.2(6) . . . . ?
C01M N00G C01C C01R 8.9(8) . . . . ?
C00W N00G C01C C01N 49.5(8) . . . . ?
C01M N00G C01C C01N -170.4(5) . . . . ?
N00Z C012 C01D C01X 139.2(7) . . . . ?
C00Y C012 C01D C01X -101.9(7) . . . . ?
N00Z C012 C01D C01I -47.3(7) . . . . ?
C00Y C012 C01D C01I 71.5(6) . . . . ?
C015 C00R C01F C01S -1.4(10) . . . . ?
C01A C00R C01F C01S 174.6(6) . . . . ?
C00X C014 C01G S002 18.4(6) . . . . ?
C01L C014 C01G S002 -163.4(4) . . . . ?
C013 S002 C01G C014 -43.4(4) . . . . ?
C00R C015 C01H C01J -10.5(9) . . . . ?
C01X C01D C01I C01T 2.5(9) . . . . ?
C012 C01D C01I C01T -170.8(5) . . . . ?
C015 C01H C01J C01S 1.9(12) . . . . ?
C00W N00G C01M C01B -9.1(4) . . . . ?
C01C N00G C01M C01B -159.6(5) . . . . ?
C00W N00G C01M S003 106.2(4) . . . . ?
C01C N00G C01M S003 -44.3(6) . . . . ?
N00N C01B C01M N00G 127.1(5) . . . . ?
C00W C01B C01M N00G 8.2(4) . . . . ?
N00N C01B C01M S003 16.3(6) . . . . ?
C00W C01B C01M S003 -102.6(4) . . . . ?
C01W S003 C01M N00G 54.3(4) . . . . ?
C01W S003 C01M C01B 150.7(4) . . . . ?
C01R C01C C01N O00V -133.4(7) . . . . ?
N00G C01C C01N O00V 45.9(7) . . . . ?
C01R C01C C01N O01K 47.7(9) . . . . ?
N00G C01C C01N O01K -133.0(6) . . . . ?
C010 C016 C01O S001 22.4(7) . . . . ?
C01E C016 C01O S001 -159.7(4) . . . . ?
C017 S001 C01O C016 -47.1(5) . . . . ?
C01U C00U C01P C01V 8.4(11) . . . . ?
C011 C00U C01P C01V -172.2(6) . . . . ?
N00G C01C C01R C01W 4.2(9) . . . . ?
C01N C01C C01R C01W -176.6(6) . . . . ?
N00G C01C C01R C01Y -174.8(6) . . . . ?
C01N C01C C01R C01Y 4.5(10) . . . . ?
C01H C01J C01S C01F 7.3(13) . . . . ?
C00R C01F C01S C01J -7.5(12) . . . . ?
C021 C01Q C01T C01I -0.4(15) . . . . ?
C01D C01I C01T C01Q -1.1(11) . . . . ?
C01P C00U C01U C020 -4.4(12) . . . . ?
C011 C00U C01U C020 176.1(8) . . . . ?
C00U C01P C01V C01Z -5.8(14) . . . . ?
C01C C01R C01W S003 21.6(10) . . . . ?
C01Y C01R C01W S003 -159.4(6) . . . . ?
C01M S003 C01W C01R -47.0(6) . . . . ?
C01I C01D C01X C021 -2.4(13) . . . . ?
C012 C01D C01X C021 170.8(9) . . . . ?
C01P C01V C01Z C020 -0.9(18) . . . . ?
C01V C01Z C020 C01U 5.1(18) . . . . ?
C00U C01U C020 C01Z -2.4(15) . . . . ?
C01T C01Q C021 C01X 0.7(16) . . . . ?
C01D C01X C021 C01Q 0.7(16) . . . . ?
